data_4003647
loop_
_publ_author_name
'Gao, Hong-Qiang'
'Wei, Wen-Juan'
'Tan, Yu-Hui'
'Tang, Yun-Zhi'

_publ_section_title
;
 Phase Transition and Negative Thermal Expansion in Guanidinium
 Magnesium-Hypophosphite Hybrid Perovskite
;
_journal_name_full 'Chemistry of Materials'
_journal_paper_doi 10.1021/acs.chemmater.0c01654
_journal_year 2020
_chemical_formula_moiety '0.11(H24 Mg4 O24 P12), 0.44(C H6 N3)'
_chemical_formula_sum 'C2 H24 Mg2 N6 O12 P6'
_chemical_formula_weight 558.71
_space_group_crystal_system triclinic
_space_group_IT_number 2
_space_group_name_Hall '-P 1'
_space_group_name_H-M_alt 'P -1'
_atom_sites_solution_hydrogens mixed
_atom_sites_solution_primary direct
_audit_creation_method SHELXL-2014/7
_cell_angle_alpha 105.5757(7)
_cell_angle_beta 90.8937(7)
_cell_angle_gamma 118.5604(9)
_cell_formula_units_Z 2
_cell_length_a 8.96306(8)
_cell_length_b 9.07862(7)
_cell_length_c 15.52776(14)
_cell_measurement_reflns_used 9448
_cell_measurement_temperature 200(2)
_cell_measurement_theta_max 73.5610
_cell_measurement_theta_min 5.6880
_cell_volume 1053.429(19)
_computing_cell_refinement 'CrysAlisPro 1.171.39.28b (Rigaku OD, 2015)'
_computing_data_collection 'CrysAlisPro 1.171.39.28b (Rigaku OD, 2015)'
_computing_data_reduction 'CrysAlisPro 1.171.39.28b (Rigaku OD, 2015)'
_computing_molecular_graphics 'Olex2 (Dolomanov et al., 2009)'
_computing_publication_material 'Olex2 (Dolomanov et al., 2009)'
_computing_structure_refinement 'SHELXL-2014/7 (Sheldrick, 2014)'
_computing_structure_solution 'ShelXT (Sheldrick, 2015)'
_diffrn_ambient_temperature 200(2)
_diffrn_measured_fraction_theta_full 0.989
_diffrn_measured_fraction_theta_max 0.957
_diffrn_measurement_device_type 'XtaLAB AFC12 (RINC): Kappa single'
_diffrn_measurement_method '\w scans'
_diffrn_radiation_type CuK\a
_diffrn_radiation_wavelength 1.54184
_diffrn_reflns_av_R_equivalents 0.0306
_diffrn_reflns_av_unetI/netI 0.0327
_diffrn_reflns_Laue_measured_fraction_full 0.989
_diffrn_reflns_Laue_measured_fraction_max 0.957
_diffrn_reflns_limit_h_max 11
_diffrn_reflns_limit_h_min -10
_diffrn_reflns_limit_k_max 7
_diffrn_reflns_limit_k_min -11
_diffrn_reflns_limit_l_max 19
_diffrn_reflns_limit_l_min -18
_diffrn_reflns_number 10521
_diffrn_reflns_point_group_measured_fraction_full 0.989
_diffrn_reflns_point_group_measured_fraction_max 0.957
_diffrn_reflns_theta_full 67.684
_diffrn_reflns_theta_max 73.718
_diffrn_reflns_theta_min 5.669
_diffrn_source 'fine-focus sealed X-ray tube'
_exptl_absorpt_coefficient_mu 5.958
_exptl_absorpt_correction_T_max 1.00000
_exptl_absorpt_correction_T_min 0.48917
_exptl_absorpt_correction_type multi-scan
_exptl_crystal_density_diffrn 1.761
_exptl_crystal_description block
_exptl_crystal_F_000 576.0
_refine_diff_density_max 0.717
_refine_diff_density_min -0.599
_refine_diff_density_rms 0.088
_refine_ls_extinction_coef 0.0103(4)
_refine_ls_extinction_expression Fc^*^=kFc[1+0.001xFc^2^\l^3^/sin(2\q)]^-1/4^
_refine_ls_extinction_method 'SHELXL-2014/7 (Sheldrick 2014'
_refine_ls_goodness_of_fit_ref 1.095
_refine_ls_hydrogen_treatment mixed
_refine_ls_matrix_type full
_refine_ls_number_parameters 305
_refine_ls_number_reflns 4090
_refine_ls_number_restraints 0
_refine_ls_restrained_S_all 1.095
_refine_ls_R_factor_all 0.0338
_refine_ls_R_factor_gt 0.0334
_refine_ls_shift/su_max 0.001
_refine_ls_shift/su_mean 0.000
_refine_ls_structure_factor_coef Fsqd
_refine_ls_weighting_details 'w=1/[\s^2^(Fo^2^)+(0.0441P)^2^+1.0444P] where P=(Fo^2^+2Fc^2^)/3'
_refine_ls_weighting_scheme calc
_refine_ls_wR_factor_gt 0.0884
_refine_ls_wR_factor_ref 0.0887
_reflns_Friedel_coverage 0.000
_reflns_number_gt 4073
_reflns_number_total 4275
_reflns_threshold_expression 'I > 2\s(I)'
_cod_data_source_file exp_38_06_200_00.cif
_cod_data_source_block exp_38_06_200_00
_cod_original_cell_volume 1053.428(18)
_cod_database_code 4003647
_shelx_shelxl_version_number 2014/7
_shelx_space_group_comment
;
The symmetry employed for this shelxl refinement is uniquely defined
by the following loop, which should always be used as a source of
symmetry information in preference to the above space-group names.
They are only intended as comments.
;

loop_
_space_group_symop_operation_xyz
'x, y, z'
'-x, -y, -z'

loop_
_atom_site_label
_atom_site_type_symbol
_atom_site_fract_x
_atom_site_fract_y
_atom_site_fract_z
_atom_site_U_iso_or_equiv
_atom_site_adp_type
_atom_site_occupancy
_atom_site_site_symmetry_order
_atom_site_calc_flag
_atom_site_refinement_flags_posn
_atom_site_refinement_flags_adp
_atom_site_refinement_flags_occupancy
_atom_site_disorder_assembly
_atom_site_disorder_group
P1 P 1.15242(6) 1.22005(6) 0.83697(3) 0.01256(13) Uani 1 1 d . . . . .
P6 P 0.11818(7) 0.73057(6) 0.35857(3) 0.01592(14) Uani 1 1 d . . . . .
P2 P 0.87324(6) 0.71477(6) 0.65628(3) 0.01324(13) Uani 1 1 d . . . . .
P3 P 0.46610(6) 0.70656(7) 0.85650(3) 0.01694(14) Uani 1 1 d . . . . .
P5 P 0.32773(6) 0.85808(7) 0.65747(4) 0.01841(14) Uani 1 1 d . . . . .
P4 P 0.61360(6) 0.25478(7) 0.85880(3) 0.01686(14) Uani 1 1 d . . . . .
Mg3 Mg 0.0000 0.5000 0.5000 0.00869(18) Uani 1 2 d S . P . .
Mg2 Mg 0.5000 0.5000 1.0000 0.00946(18) Uani 1 2 d S . P . .
Mg1 Mg 0.73896(7) 0.98344(7) 0.75146(4) 0.00878(15) Uani 1 1 d . . . . .
O2 O 0.97877(17) 1.05658(17) 0.82225(9) 0.0139(3) Uani 1 1 d . . . . .
O4 O 0.83163(17) 0.55828(17) 0.57473(9) 0.0136(3) Uani 1 1 d . . . . .
O1 O 1.28036(17) 1.26268(17) 0.91671(9) 0.0156(3) Uani 1 1 d . . . . .
O3 O 0.72543(17) 0.74551(17) 0.67889(9) 0.0153(3) Uani 1 1 d . . . . .
O12 O 0.13083(18) 0.89050(18) 0.34031(9) 0.0154(3) Uani 1 1 d . . . . .
O11 O 0.04998(19) 0.69981(18) 0.44372(10) 0.0186(3) Uani 1 1 d . . . . .
O8 O 0.75817(18) 0.22072(17) 0.83391(9) 0.0151(3) Uani 1 1 d . . . . .
O7 O 0.65927(18) 0.40717(19) 0.94295(10) 0.0194(3) Uani 1 1 d . . . . .
O5 O 0.6053(2) 0.87418(19) 0.84502(10) 0.0208(3) Uani 1 1 d . . . . .
O9 O 0.51471(18) 0.9141(2) 0.67106(10) 0.0210(3) Uani 1 1 d . . . . .
O10 O 0.20260(19) 0.66932(19) 0.60661(10) 0.0211(3) Uani 1 1 d . . . . .
O6 O 0.5212(2) 0.6051(2) 0.89660(11) 0.0246(3) Uani 1 1 d . . . . .
N2 N 1.0134(2) 0.6760(2) 0.99300(12) 0.0166(3) Uani 1 1 d . . . . .
H2C H 0.9143 0.5763 0.9788 0.020 Uiso 1 1 calc R U . . .
H2D H 1.0972 0.6942 1.0322 0.020 Uiso 1 1 calc R U . . .
N3 N 0.9107(2) 0.7719(2) 0.89640(12) 0.0201(4) Uani 1 1 d . . . . .
H3C H 0.9278 0.8507 0.8692 0.024 Uiso 1 1 calc R U . . .
H3D H 0.8098 0.6748 0.8845 0.024 Uiso 1 1 calc R U . . .
N1 N 1.1897(2) 0.9458(2) 0.97381(12) 0.0215(4) Uani 1 1 d . . . . .
H1C H 1.2078 1.0253 0.9469 0.026 Uiso 1 1 calc R U . . .
H1D H 1.2729 0.9631 1.0131 0.026 Uiso 1 1 calc R U . . .
C1 C 1.0365(3) 0.7994(3) 0.95520(13) 0.0144(4) Uani 1 1 d . . . . .
N5 N 0.3775(2) 0.4460(2) 0.60456(12) 0.0215(4) Uani 1 1 d . . . . .
H5C H 0.2910 0.4602 0.6221 0.026 Uiso 1 1 calc R U . . .
H5D H 0.4843 0.5312 0.6273 0.026 Uiso 1 1 calc R U . . .
N6 N 0.1854(2) 0.1681(2) 0.50988(12) 0.0176(4) Uani 1 1 d . . . . .
H6C H 0.1642 0.0664 0.4717 0.021 Uiso 1 1 calc R U . . .
H6D H 0.0995 0.1851 0.5255 0.021 Uiso 1 1 calc R U . . .
N4 N 0.4756(2) 0.2694(2) 0.51990(13) 0.0224(4) Uani 1 1 d . . . . .
H4C H 0.4539 0.1675 0.4817 0.027 Uiso 1 1 calc R U . . .
H4D H 0.5829 0.3538 0.5422 0.027 Uiso 1 1 calc R U . . .
C2 C 0.3467(3) 0.2957(3) 0.54375(13) 0.0153(4) Uani 1 1 d . . . . .
H2A H 0.939(4) 0.701(4) 0.7253(19) 0.028(7) Uiso 1 1 d . . . . .
H3A H 0.368(4) 0.745(4) 0.906(2) 0.038(8) Uiso 1 1 d . . . . .
H2B H 1.001(4) 0.855(4) 0.6465(19) 0.029(7) Uiso 1 1 d . . . . .
H6A H 0.022(4) 0.594(4) 0.291(2) 0.044(9) Uiso 1 1 d . . . . .
H5A H 0.306(4) 0.968(4) 0.618(2) 0.041(8) Uiso 1 1 d . . . . .
H4A H 0.484(4) 0.108(4) 0.870(2) 0.037(8) Uiso 1 1 d . . . . .
H1A H 1.133(4) 1.353(4) 0.8415(19) 0.029(7) Uiso 1 1 d . . . . .
H1B H 1.220(3) 1.208(4) 0.7685(18) 0.024(7) Uiso 1 1 d . . . . .
H3B H 0.367(4) 0.603(4) 0.7821(19) 0.028(7) Uiso 1 1 d . . . . .
H4B H 0.547(4) 0.274(4) 0.794(2) 0.046(9) Uiso 1 1 d . . . . .
H6B H 0.256(4) 0.738(4) 0.356(2) 0.041(8) Uiso 1 1 d . . . . .
H5B H 0.285(4) 0.899(4) 0.7319(19) 0.028(7) Uiso 1 1 d . . . . .

loop_
_atom_site_aniso_label
_atom_site_aniso_U_11
_atom_site_aniso_U_22
_atom_site_aniso_U_33
_atom_site_aniso_U_23
_atom_site_aniso_U_13
_atom_site_aniso_U_12
P1 0.0113(2) 0.0099(2) 0.0143(2) 0.00300(18) 0.00193(18) 0.00403(19)
P6 0.0244(3) 0.0127(3) 0.0187(3) 0.00816(19) 0.0123(2) 0.0135(2)
P2 0.0137(2) 0.0116(2) 0.0130(2) -0.00170(18) 0.00146(18) 0.0082(2)
P3 0.0147(3) 0.0147(3) 0.0205(3) 0.0089(2) 0.0032(2) 0.0050(2)
P5 0.0124(3) 0.0134(3) 0.0229(3) -0.0049(2) -0.00151(19) 0.0070(2)
P4 0.0139(3) 0.0134(3) 0.0182(3) -0.00643(19) -0.00142(19) 0.0090(2)
Mg3 0.0103(4) 0.0059(4) 0.0092(4) 0.0006(3) 0.0028(3) 0.0044(3)
Mg2 0.0108(4) 0.0068(4) 0.0102(4) 0.0008(3) 0.0026(3) 0.0050(3)
Mg1 0.0094(3) 0.0057(3) 0.0107(3) 0.0009(2) 0.0029(2) 0.0042(2)
O2 0.0117(6) 0.0106(6) 0.0166(6) 0.0028(5) -0.0006(5) 0.0044(5)
O4 0.0148(6) 0.0107(6) 0.0147(6) -0.0001(5) 0.0050(5) 0.0080(5)
O1 0.0136(6) 0.0100(6) 0.0185(7) 0.0009(5) -0.0003(5) 0.0043(5)
O3 0.0141(7) 0.0092(6) 0.0193(7) -0.0018(5) 0.0038(5) 0.0065(5)
O12 0.0224(7) 0.0122(7) 0.0173(7) 0.0073(5) 0.0094(6) 0.0114(6)
O11 0.0266(8) 0.0155(7) 0.0221(7) 0.0104(6) 0.0132(6) 0.0143(6)
O8 0.0158(7) 0.0108(6) 0.0165(6) -0.0010(5) 0.0033(5) 0.0077(5)
O7 0.0152(7) 0.0148(7) 0.0218(7) -0.0060(6) 0.0016(6) 0.0089(6)
O5 0.0252(8) 0.0143(7) 0.0227(7) 0.0086(6) 0.0104(6) 0.0082(6)
O9 0.0133(7) 0.0197(7) 0.0238(7) -0.0003(6) -0.0016(6) 0.0073(6)
O10 0.0177(7) 0.0161(7) 0.0203(7) -0.0035(6) -0.0032(6) 0.0063(6)
O6 0.0297(8) 0.0227(8) 0.0269(8) 0.0144(7) 0.0076(7) 0.0138(7)
N2 0.0163(8) 0.0119(8) 0.0197(8) 0.0044(6) -0.0004(6) 0.0059(7)
N3 0.0218(9) 0.0201(9) 0.0201(9) 0.0091(7) 0.0032(7) 0.0104(7)
N1 0.0213(9) 0.0150(9) 0.0253(9) 0.0070(7) 0.0025(7) 0.0065(7)
C1 0.0196(10) 0.0131(9) 0.0128(9) 0.0016(7) 0.0069(7) 0.0111(8)
N5 0.0167(8) 0.0155(9) 0.0254(9) -0.0028(7) 0.0004(7) 0.0077(7)
N6 0.0161(8) 0.0129(8) 0.0209(8) 0.0011(7) 0.0043(7) 0.0073(7)
N4 0.0176(9) 0.0189(9) 0.0267(9) 0.0000(7) 0.0036(7) 0.0099(8)
C2 0.0184(9) 0.0142(9) 0.0146(9) 0.0056(7) 0.0041(7) 0.0084(8)

loop_
_atom_type_symbol
_atom_type_description
_atom_type_scat_dispersion_real
_atom_type_scat_dispersion_imag
_atom_type_scat_source
C C 0.0181 0.0091 'International Tables Vol C Tables 4.2.6.8 and 6.1.1.4'
H H 0.0000 0.0000 'International Tables Vol C Tables 4.2.6.8 and 6.1.1.4'
N N 0.0311 0.0180 'International Tables Vol C Tables 4.2.6.8 and 6.1.1.4'
O O 0.0492 0.0322 'International Tables Vol C Tables 4.2.6.8 and 6.1.1.4'
P P 0.2955 0.4335 'International Tables Vol C Tables 4.2.6.8 and 6.1.1.4'
Mg Mg 0.1719 0.1771 'International Tables Vol C Tables 4.2.6.8 and 6.1.1.4'

loop_
_geom_angle_atom_site_label_1
_geom_angle_atom_site_label_2
_geom_angle_atom_site_label_3
_geom_angle
_geom_angle_site_symmetry_1
_geom_angle_site_symmetry_3
_geom_angle_publ_flag
O1 P1 O2 115.79(8) . . ?
O1 P1 H1A 110.6(13) . . ?
O2 P1 H1A 109.9(13) . . ?
O1 P1 H1B 107.6(13) . . ?
O2 P1 H1B 110.2(13) . . ?
H1A P1 H1B 101.9(18) . . ?
O11 P6 O12 114.88(8) . . ?
O11 P6 H6A 108.7(15) . . ?
O12 P6 H6A 109.0(15) . . ?
O11 P6 H6B 112.3(15) . . ?
O12 P6 H6B 109.0(15) . . ?
H6A P6 H6B 102(2) . . ?
O3 P2 O4 115.89(8) . . ?
O3 P2 H2A 109.7(13) . . ?
O4 P2 H2A 109.2(13) . . ?
O3 P2 H2B 110.4(13) . . ?
O4 P2 H2B 109.3(13) . . ?
H2A P2 H2B 101.3(18) . . ?
O6 P3 O5 117.14(10) . . ?
O6 P3 H3A 108.8(14) . . ?
O5 P3 H3A 107.7(14) . . ?
O6 P3 H3B 107.9(13) . . ?
O5 P3 H3B 111.0(13) . . ?
H3A P3 H3B 103.2(19) . . ?
O10 P5 O9 117.90(9) . . ?
O10 P5 H5A 110.1(13) . . ?
O9 P5 H5A 108.5(14) . . ?
O10 P5 H5B 109.2(13) . . ?
O9 P5 H5B 109.7(13) . . ?
H5A P5 H5B 99.9(19) . . ?
O8 P4 O7 115.45(8) . . ?
O8 P4 H4A 108.6(13) . . ?
O7 P4 H4A 108.5(13) . . ?
O8 P4 H4B 111.1(16) . . ?
O7 P4 H4B 109.4(16) . . ?
H4A P4 H4B 103(2) . . ?
O10 Mg3 O10 180.00(7) 2_566 . ?
O10 Mg3 O11 92.41(6) 2_566 2_566 ?
O10 Mg3 O11 87.59(6) . 2_566 ?
O10 Mg3 O11 87.59(6) 2_566 . ?
O10 Mg3 O11 92.41(6) . . ?
O11 Mg3 O11 180.0 2_566 . ?
O10 Mg3 O4 90.85(6) 2_566 2_666 ?
O10 Mg3 O4 89.15(6) . 2_666 ?
O11 Mg3 O4 90.06(5) 2_566 2_666 ?
O11 Mg3 O4 89.94(5) . 2_666 ?
O10 Mg3 O4 89.15(6) 2_566 1_455 ?
O10 Mg3 O4 90.85(6) . 1_455 ?
O11 Mg3 O4 89.94(5) 2_566 1_455 ?
O11 Mg3 O4 90.06(5) . 1_455 ?
O4 Mg3 O4 180.0 2_666 1_455 ?
O6 Mg2 O6 180.0 . 2_667 ?
O6 Mg2 O7 92.93(6) . 2_667 ?
O6 Mg2 O7 87.07(6) 2_667 2_667 ?
O6 Mg2 O7 87.07(6) . . ?
O6 Mg2 O7 92.93(6) 2_667 . ?
O7 Mg2 O7 180.0 2_667 . ?
O6 Mg2 O1 91.28(6) . 2_777 ?
O6 Mg2 O1 88.72(6) 2_667 2_777 ?
O7 Mg2 O1 89.68(5) 2_667 2_777 ?
O7 Mg2 O1 90.32(5) . 2_777 ?
O6 Mg2 O1 88.72(6) . 1_445 ?
O6 Mg2 O1 91.28(6) 2_667 1_445 ?
O7 Mg2 O1 90.32(5) 2_667 1_445 ?
O7 Mg2 O1 89.68(5) . 1_445 ?
O1 Mg2 O1 180.0 2_777 1_445 ?
O5 Mg1 O9 92.14(7) . . ?
O5 Mg1 O12 175.51(6) . 2_676 ?
O9 Mg1 O12 86.23(6) . 2_676 ?
O5 Mg1 O3 91.60(6) . . ?
O9 Mg1 O3 90.71(6) . . ?
O12 Mg1 O3 92.61(6) 2_676 . ?
O5 Mg1 O2 93.07(6) . . ?
O9 Mg1 O2 174.49(6) . . ?
O12 Mg1 O2 88.71(6) 2_676 . ?
O3 Mg1 O2 87.37(6) . . ?
O5 Mg1 O8 85.33(6) . 1_565 ?
O9 Mg1 O8 92.59(6) . 1_565 ?
O12 Mg1 O8 90.56(6) 2_676 1_565 ?
O3 Mg1 O8 175.58(6) . 1_565 ?
O2 Mg1 O8 89.62(6) . 1_565 ?
P1 O2 Mg1 130.16(8) . . ?
P2 O4 Mg3 129.02(8) . 1_655 ?
P1 O1 Mg2 134.00(8) . 1_665 ?
P2 O3 Mg1 127.55(8) . . ?
P6 O12 Mg1 128.99(8) . 2_676 ?
P6 O11 Mg3 131.44(8) . . ?
P4 O8 Mg1 127.69(8) . 1_545 ?
P4 O7 Mg2 127.84(8) . . ?
P3 O5 Mg1 143.49(10) . . ?
P5 O9 Mg1 151.44(10) . . ?
P5 O10 Mg3 145.05(10) . . ?
P3 O6 Mg2 144.34(10) . . ?
C1 N2 H2C 120.0 . . ?
C1 N2 H2D 120.0 . . ?
H2C N2 H2D 120.0 . . ?
C1 N3 H3C 120.0 . . ?
C1 N3 H3D 120.0 . . ?
H3C N3 H3D 120.0 . . ?
C1 N1 H1C 120.0 . . ?
C1 N1 H1D 120.0 . . ?
H1C N1 H1D 120.0 . . ?
N3 C1 N1 120.56(19) . . ?
N3 C1 N2 119.95(19) . . ?
N1 C1 N2 119.41(18) . . ?
C2 N5 H5C 120.0 . . ?
C2 N5 H5D 120.0 . . ?
H5C N5 H5D 120.0 . . ?
C2 N6 H6C 120.0 . . ?
C2 N6 H6D 120.0 . . ?
H6C N6 H6D 120.0 . . ?
C2 N4 H4C 120.0 . . ?
C2 N4 H4D 120.0 . . ?
H4C N4 H4D 120.0 . . ?
N6 C2 N4 119.74(18) . . ?
N6 C2 N5 119.58(19) . . ?
N4 C2 N5 120.61(19) . . ?

loop_
_geom_bond_atom_site_label_1
_geom_bond_atom_site_label_2
_geom_bond_distance
_geom_bond_site_symmetry_2
_geom_bond_publ_flag
P1 O1 1.5073(15) . ?
P1 O2 1.5084(14) . ?
P1 H1A 1.29(3) . ?
P1 H1B 1.24(3) . ?
P6 O11 1.5034(14) . ?
P6 O12 1.5053(14) . ?
P6 H6A 1.27(3) . ?
P6 H6B 1.21(3) . ?
P2 O3 1.5072(14) . ?
P2 O4 1.5078(13) . ?
P2 H2A 1.28(3) . ?
P2 H2B 1.29(3) . ?
P3 O6 1.4881(16) . ?
P3 O5 1.4971(15) . ?
P3 H3A 1.29(3) . ?
P3 H3B 1.26(3) . ?
P5 O10 1.4920(15) . ?
P5 O9 1.4928(15) . ?
P5 H5A 1.38(3) . ?
P5 H5B 1.24(3) . ?
P4 O8 1.5029(14) . ?
P4 O7 1.5033(14) . ?
P4 H4A 1.34(3) . ?
P4 H4B 1.25(3) . ?
Mg3 O10 2.0667(14) 2_566 ?
Mg3 O10 2.0667(14) . ?
Mg3 O11 2.0836(14) 2_566 ?
Mg3 O11 2.0836(14) . ?
Mg3 O4 2.0958(13) 2_666 ?
Mg3 O4 2.0958(13) 1_455 ?
Mg2 O6 2.0451(15) . ?
Mg2 O6 2.0451(15) 2_667 ?
Mg2 O7 2.0789(13) 2_667 ?
Mg2 O7 2.0789(13) . ?
Mg2 O1 2.1351(14) 2_777 ?
Mg2 O1 2.1351(14) 1_445 ?
Mg1 O5 2.0547(16) . ?
Mg1 O9 2.0698(16) . ?
Mg1 O12 2.0863(14) 2_676 ?
Mg1 O3 2.0949(14) . ?
Mg1 O2 2.1069(14) . ?
Mg1 O8 2.1134(14) 1_565 ?
O4 Mg3 2.0958(13) 1_655 ?
O1 Mg2 2.1351(13) 1_665 ?
O12 Mg1 2.0863(14) 2_676 ?
O8 Mg1 2.1135(14) 1_545 ?
N2 C1 1.333(3) . ?
N2 H2C 0.8800 . ?
N2 H2D 0.8800 . ?
N3 C1 1.321(3) . ?
N3 H3C 0.8800 . ?
N3 H3D 0.8800 . ?
N1 C1 1.331(3) . ?
N1 H1C 0.8800 . ?
N1 H1D 0.8800 . ?
N5 C2 1.330(3) . ?
N5 H5C 0.8800 . ?
N5 H5D 0.8800 . ?
N6 C2 1.325(3) . ?
N6 H6C 0.8800 . ?
N6 H6D 0.8800 . ?
N4 C2 1.326(3) . ?
N4 H4C 0.8800 . ?
N4 H4D 0.8800 . ?
